data_7231565
loop_
_publ_author_name
'Pag\`es, J. M.'
'Escriche-Tur, L.'
'Font-Bardia, M.'
'Aull\'on, G.'
'Corbella, M.'

_publ_section_title
;
 Indirect effect of hydrogen bonds on the magnetic coupling on Mn(iii)
 dinuclear compounds
;
_journal_issue 41
_journal_name_full CrystEngComm
_journal_page_first 6629
_journal_paper_doi 10.1039/C8CE01194J
_journal_volume 20
_journal_year 2018
_chemical_formula_moiety 'C34 H24 Cl5 Mn2 N4 O10, Cl O4'
_chemical_formula_sum 'C34 H24 Cl6 Mn2 N4 O14'
_chemical_formula_weight 1035.15
_space_group_crystal_system monoclinic
_space_group_IT_number 14
_space_group_name_Hall '-P 2ybc'
_space_group_name_H-M_alt 'P 1 21/c 1'
_symmetry_space_group_name_Hall '-P 2ybc'
_symmetry_space_group_name_H-M 'P 1 21/c 1'
_atom_sites_solution_hydrogens mixed
_audit_creation_method SHELXL-2016/6
_audit_update_record
;
2018-05-09 deposited with the CCDC.
2018-09-24 downloaded from the CCDC.
;
_cell_angle_alpha 90
_cell_angle_beta 111.005(7)
_cell_angle_gamma 90
_cell_formula_units_Z 4
_cell_length_a 11.693(2)
_cell_length_b 39.642(8)
_cell_length_c 9.7135(18)
_cell_measurement_reflns_used 9926
_cell_measurement_temperature 293(2)
_cell_measurement_theta_max 28.14
_cell_measurement_theta_min 2.41
_cell_volume 4203.3(14)
_computing_cell_refinement 'Bruker SAINT'
_computing_data_collection 'Bruker APEX2'
_computing_data_reduction 'Bruker SAINT'
_computing_molecular_graphics 'Bruker SHELXTL'
_computing_publication_material 'Bruker SHELXTL'
_computing_structure_refinement 'SHELXL-2016/6 (Sheldrick, 2016)'
_computing_structure_solution 'SHELXT 2014/4 (Sheldrick, 2014)'
_diffrn_ambient_temperature 293(2)
_diffrn_measured_fraction_theta_full 1.000
_diffrn_measured_fraction_theta_max 0.997
_diffrn_measurement_device_type 'Bruker APEX-II CCD'
_diffrn_measurement_method '\f and \w scans'
_diffrn_radiation_monochromator multilayer
_diffrn_radiation_source 'high brilliance Incoatec Microfocus Source '
_diffrn_radiation_type MoK\a
_diffrn_radiation_wavelength 0.71073
_diffrn_reflns_av_R_equivalents 0.0608
_diffrn_reflns_av_unetI/netI 0.0313
_diffrn_reflns_Laue_measured_fraction_full 1.000
_diffrn_reflns_Laue_measured_fraction_max 0.997
_diffrn_reflns_limit_h_max 15
_diffrn_reflns_limit_h_min -14
_diffrn_reflns_limit_k_max 52
_diffrn_reflns_limit_k_min -52
_diffrn_reflns_limit_l_max 12
_diffrn_reflns_limit_l_min -12
_diffrn_reflns_number 88576
_diffrn_reflns_point_group_measured_fraction_full 1.000
_diffrn_reflns_point_group_measured_fraction_max 0.997
_diffrn_reflns_theta_full 25.242
_diffrn_reflns_theta_max 28.366
_diffrn_reflns_theta_min 1.935
_exptl_absorpt_coefficient_mu 1.051
_exptl_absorpt_correction_T_max 0.7457
_exptl_absorpt_correction_T_min 0.6807
_exptl_absorpt_correction_type multi-scan
_exptl_absorpt_process_details sadabs
_exptl_crystal_colour red
_exptl_crystal_density_diffrn 1.636
_exptl_crystal_description prism
_exptl_crystal_F_000 2080
_exptl_crystal_size_max 0.344
_exptl_crystal_size_mid 0.090
_exptl_crystal_size_min 0.056
_refine_diff_density_max 1.759
_refine_diff_density_min -1.801
_refine_diff_density_rms 0.104
_refine_ls_extinction_method none
_refine_ls_goodness_of_fit_ref 1.038
_refine_ls_hydrogen_treatment mixed
_refine_ls_matrix_type full
_refine_ls_number_parameters 649
_refine_ls_number_reflns 10480
_refine_ls_number_restraints 95
_refine_ls_restrained_S_all 1.043
_refine_ls_R_factor_all 0.0691
_refine_ls_R_factor_gt 0.0516
_refine_ls_shift/su_max 0.001
_refine_ls_shift/su_mean 0.000
_refine_ls_structure_factor_coef Fsqd
_refine_ls_weighting_details 'w=1/[\s^2^(Fo^2^)+(0.0569P)^2^+11.0215P] where P=(Fo^2^+2Fc^2^)/3'
_refine_ls_weighting_scheme calc
_refine_ls_wR_factor_gt 0.1273
_refine_ls_wR_factor_ref 0.1377
_reflns_Friedel_coverage 0.000
_reflns_number_gt 8409
_reflns_number_total 10480
_reflns_threshold_expression 'I > 2\s(I)'
_cod_data_source_file c8ce01194j2.cif
_cod_data_source_block mo_i14sb151_0ma_a1_sq
_cod_depositor_comments 'Adding full bibliography for 7231565--7231566.cif.'
_cod_database_code 7231565
_shelx_shelxl_version_number 2016/6
_shelx_space_group_comment
;
The symmetry employed for this shelxl refinement is uniquely defined
by the following loop, which should always be used as a source of
symmetry information in preference to the above space-group names.
They are only intended as comments.
;

loop_
_space_group_symop_operation_xyz
'x, y, z'
'-x, y+1/2, -z+1/2'
'-x, -y, -z'
'x, -y-1/2, z-1/2'

loop_
_atom_site_label
_atom_site_type_symbol
_atom_site_fract_x
_atom_site_fract_y
_atom_site_fract_z
_atom_site_U_iso_or_equiv
_atom_site_adp_type
_atom_site_occupancy
_atom_site_site_symmetry_order
_atom_site_calc_flag
_atom_site_refinement_flags_posn
_atom_site_refinement_flags_adp
_atom_site_refinement_flags_occupancy
_atom_site_disorder_assembly
_atom_site_disorder_group
O14' O 0.9121(3) 0.04670(9) 0.9840(3) 0.0568(9) Uani 1 1 d . . . . .
Cl6 Cl 0.8046(3) 0.03930(12) 0.8869(5) 0.0383(9) Uani 0.5 1 d . . P A 1
O11 O 0.8059(10) 0.0465(2) 0.7394(8) 0.074(2) Uani 0.5 1 d . . P A 1
O12 O 0.7762(6) 0.00298(14) 0.8753(7) 0.0519(12) Uani 0.5 1 d . . P A 1
O13 O 0.7244(11) 0.0603(3) 0.9122(16) 0.058(3) Uani 0.5 1 d . . P A 1
Cl6' Cl 0.7650(3) 0.03875(13) 0.8955(5) 0.0348(7) Uani 0.5 1 d . . P A 2
O11' O 0.7498(10) 0.0309(2) 0.7526(8) 0.074(2) Uani 0.5 1 d . . P A 2
O12' O 0.7409(6) 0.01156(14) 0.9737(7) 0.0519(12) Uani 0.5 1 d . . P A 2
O13' O 0.6921(8) 0.0681(2) 0.9064(13) 0.0341(17) Uani 0.5 1 d . . P A 2
Cl5 Cl -0.10791(8) 0.18401(3) 0.60133(10) 0.0402(2) Uani 1 1 d D . . . .
O7 O 0.0146(11) 0.1878(3) 0.7006(13) 0.028(2) Uani 0.5 1 d D . P B 1
O8 O -0.166(2) 0.1596(4) 0.665(2) 0.075(3) Uani 0.5 1 d D . P B 1
O9 O -0.1722(7) 0.21428(17) 0.5703(10) 0.0755(19) Uani 0.5 1 d D . P B 1
O10 O -0.1050(9) 0.1684(3) 0.4650(7) 0.091(3) Uani 0.5 1 d D . P B 1
O7' O 0.0214(11) 0.1805(3) 0.6726(14) 0.028(2) Uani 0.5 1 d D . P B 2
O8' O -0.170(2) 0.1551(4) 0.624(2) 0.075(3) Uani 0.5 1 d D . P B 2
O9' O -0.1402(7) 0.21308(18) 0.6823(9) 0.0755(19) Uani 0.5 1 d D . P B 2
O10' O -0.1408(8) 0.1959(3) 0.4545(7) 0.092(3) Uani 0.5 1 d D . P B 2
C30 C 0.4897(4) 0.17403(11) 0.6920(5) 0.0253(6) Uani 0.75 1 d . U P C 1
C31 C 0.5571(4) 0.18851(11) 0.6144(5) 0.0278(6) Uani 0.75 1 d . U P C 1
H31 H 0.633612 0.197990 0.664053 0.033 Uiso 0.75 1 calc R U P C 1
C32 C 0.5079(4) 0.18844(11) 0.4628(5) 0.0274(6) Uani 0.75 1 d . U P C 1
H32 H 0.552926 0.197603 0.410010 0.033 Uiso 0.75 1 calc R U P C 1
C33 C 0.3940(4) 0.17519(11) 0.3874(5) 0.0249(6) Uani 0.75 1 d . U P C 1
H33 H 0.360822 0.175952 0.285001 0.030 Uiso 0.75 1 calc R U P C 1
C34 C 0.3294(4) 0.16062(10) 0.4675(4) 0.0223(6) Uani 0.75 1 d . U P C 1
Cl3 Cl 0.55349(11) 0.17367(4) 0.88254(12) 0.0416(3) Uani 0.75 1 d . . P C 1
Cl4 Cl 0.18210(11) 0.14501(3) 0.37953(11) 0.0310(2) Uani 0.75 1 d . . P C 1
C29 C 0.3735(3) 0.15861(7) 0.6190(3) 0.0227(5) Uani 1 1 d G U . . .
C30' C 0.4990(3) 0.16415(19) 0.6633(6) 0.0253(6) Uani 0.25 1 d G U P C 2
C31' C 0.5488(5) 0.1766(2) 0.5632(9) 0.0278(6) Uani 0.25 1 d G U P C 2
H31' H 0.632701 0.180265 0.592789 0.033 Uiso 0.25 1 calc R U P C 2
C32' C 0.4732(8) 0.1834(2) 0.4189(8) 0.0274(6) Uani 0.25 1 d G U P C 2
H32' H 0.506496 0.191755 0.351968 0.033 Uiso 0.25 1 calc R U P C 2
C33' C 0.3477(8) 0.1779(2) 0.3747(5) 0.0249(6) Uani 0.25 1 d G U P C 2
H33' H 0.297142 0.182521 0.278148 0.030 Uiso 0.25 1 calc R U P C 2
C34' C 0.2979(4) 0.1655(2) 0.4747(4) 0.0223(6) Uani 0.25 1 d G U P C 2
Cl3' Cl 0.5732(4) 0.14667(18) 0.8250(5) 0.0679(15) Uani 0.25 1 d . . P C 2
Cl4' Cl 0.1338(5) 0.16390(18) 0.4031(5) 0.0696(15) Uani 0.25 1 d . . P C 2
Mn1 Mn 0.19309(4) 0.07873(2) 0.79356(4) 0.01712(10) Uani 1 1 d . . . . .
Mn2 Mn 0.14684(4) 0.15289(2) 0.87971(4) 0.01441(10) Uani 1 1 d . . . . .
O1 O 0.09527(18) 0.11185(5) 0.8097(2) 0.0193(4) Uani 1 1 d . . . . .
O2 O 0.3170(2) 0.08061(5) 0.9945(2) 0.0207(4) Uani 1 1 d . . . . .
O3 O 0.29409(18) 0.13346(5) 1.0634(2) 0.0185(4) Uani 1 1 d . . . . .
O4 O 0.3030(2) 0.11068(5) 0.7088(2) 0.0222(4) Uani 1 1 d . . . . .
O5 O 0.25723(19) 0.16204(5) 0.7721(2) 0.0184(4) Uani 1 1 d . . . . .
O6 O 0.0986(2) 0.03776(6) 0.8704(3) 0.0319(5) Uani 1 1 d D . . . .
H6A H 0.147(3) 0.0234(8) 0.940(3) 0.038 Uiso 1 1 d D U . . .
H6B H 0.035(2) 0.0426(9) 0.898(4) 0.038 Uiso 1 1 d D U . . .
N1 N 0.0747(2) 0.06733(7) 0.5851(3) 0.0245(5) Uani 1 1 d . . . . .
N2 N 0.2844(3) 0.03964(6) 0.7386(3) 0.0229(5) Uani 1 1 d . . . . .
N3 N 0.0216(2) 0.15606(6) 0.9821(3) 0.0194(5) Uani 1 1 d . . . . .
N4 N 0.1867(2) 0.19937(6) 0.9787(3) 0.0181(5) Uani 1 1 d . . . . .
C1 C -0.0302(3) 0.08391(9) 0.5169(4) 0.0331(7) Uani 1 1 d . . . . .
H1 H -0.049527 0.102593 0.562178 0.040 Uiso 1 1 calc R U . . .
C2 C -0.1105(4) 0.07369(12) 0.3796(4) 0.0461(10) Uani 1 1 d . . . . .
H2 H -0.182502 0.085595 0.332381 0.055 Uiso 1 1 calc R U . . .
C3 C -0.0822(4) 0.04582(13) 0.3146(4) 0.0505(12) Uani 1 1 d . . . . .
H3 H -0.136007 0.038423 0.223541 0.061 Uiso 1 1 calc R U . . .
C4 C 0.0262(4) 0.02870(11) 0.3843(4) 0.0451(11) Uani 1 1 d . . . . .
H4 H 0.046194 0.009839 0.340639 0.054 Uiso 1 1 calc R U . . .
C5 C 0.1053(3) 0.04017(8) 0.5216(3) 0.0292(7) Uani 1 1 d . . . . .
C6 C 0.2246(3) 0.02508(8) 0.6054(4) 0.0285(7) Uani 1 1 d . . . . .
C7 C 0.2774(4) -0.00086(9) 0.5547(5) 0.0436(10) Uani 1 1 d . . . . .
H7 H 0.235440 -0.010813 0.463803 0.052 Uiso 1 1 calc R U . . .
C8 C 0.3922(5) -0.01186(10) 0.6392(5) 0.0513(12) Uani 1 1 d . . . . .
H8 H 0.428659 -0.029348 0.605884 0.062 Uiso 1 1 calc R U . . .
C9 C 0.4538(4) 0.00308(9) 0.7739(5) 0.0448(10) Uani 1 1 d . . . . .
H9 H 0.531778 -0.004143 0.832351 0.054 Uiso 1 1 calc R U . . .
C10 C 0.3968(4) 0.02913(8) 0.8205(4) 0.0316(7) Uani 1 1 d . . . . .
H10 H 0.437835 0.039468 0.910752 0.038 Uiso 1 1 calc R U . . .
C11 C 0.2799(3) 0.21902(8) 0.9800(3) 0.0259(6) Uani 1 1 d . . . . .
H11 H 0.335961 0.210894 0.940194 0.031 Uiso 1 1 calc R U . . .
C12 C 0.2948(4) 0.25107(9) 1.0388(4) 0.0378(9) Uani 1 1 d . . . . .
H12 H 0.361074 0.264237 1.040263 0.045 Uiso 1 1 calc R U . . .
C13 C 0.2101(4) 0.26353(9) 1.0960(5) 0.0442(10) Uani 1 1 d . . . . .
H13 H 0.216979 0.285438 1.132339 0.053 Uiso 1 1 calc R U . . .
C14 C 0.1158(4) 0.24306(8) 1.0981(4) 0.0357(8) Uani 1 1 d . . . . .
H14 H 0.058808 0.250737 1.137415 0.043 Uiso 1 1 calc R U . . .
C15 C 0.1071(3) 0.21080(7) 1.0405(3) 0.0223(6) Uani 1 1 d . . . . .
C16 C 0.0150(3) 0.18603(7) 1.0457(3) 0.0229(6) Uani 1 1 d . . . . .
C17 C -0.0677(3) 0.19131(9) 1.1143(4) 0.0346(8) Uani 1 1 d . . . . .
H17 H -0.072248 0.212211 1.155523 0.042 Uiso 1 1 calc R U . . .
C18 C -0.1437(3) 0.16552(11) 1.1214(4) 0.0401(9) Uani 1 1 d . . . . .
H18 H -0.198958 0.168617 1.169401 0.048 Uiso 1 1 calc R U . . .
C19 C -0.1373(3) 0.13493(10) 1.0566(4) 0.0349(8) Uani 1 1 d . . . . .
H19 H -0.188106 0.117156 1.059980 0.042 Uiso 1 1 calc R U . . .
C20 C -0.0538(3) 0.13117(8) 0.9864(4) 0.0267(6) Uani 1 1 d . . . . .
H20 H -0.050195 0.110740 0.941007 0.032 Uiso 1 1 calc R U . . .
C21 C 0.3367(2) 0.10443(7) 1.0870(3) 0.0158(5) Uani 1 1 d . . . . .
C22 C 0.4178(3) 0.09678(7) 1.2429(3) 0.0160(5) Uani 1 1 d . . . . .
C23 C 0.5345(7) 0.11006(14) 1.3067(8) 0.0214(11) Uani 0.75 1 d . . P D 1
C24 C 0.6019(5) 0.10700(13) 1.4563(6) 0.0272(10) Uani 0.75 1 d . . P D 1
H24 H 0.679894 0.116283 1.497097 0.033 Uiso 0.75 1 calc R U P D 1
C25 C 0.5484(10) 0.0893(3) 1.5455(13) 0.0263(17) Uani 0.75 1 d . . P D 1
H25 H 0.592206 0.086540 1.645728 0.032 Uiso 0.75 1 calc R U P D 1
C26 C 0.4315(7) 0.07613(16) 1.4837(8) 0.0205(12) Uani 0.75 1 d . . P D 1
H26 H 0.394771 0.065437 1.542343 0.025 Uiso 0.75 1 calc R U P D 1
C27 C 0.3706(8) 0.07911(13) 1.3343(9) 0.0194(11) Uani 0.75 1 d . . P D 1
C26' C 0.458(3) 0.0829(6) 1.500(3) 0.0205(12) Uani 0.25 1 d . . P D 2
H26' H 0.432525 0.074364 1.573679 0.025 Uiso 0.25 1 calc R U P D 2
C25' C 0.570(4) 0.0910(12) 1.531(5) 0.0263(17) Uani 0.25 1 d . . P D 2
H25' H 0.621072 0.092408 1.629230 0.032 Uiso 0.25 1 calc R U P D 2
C24' C 0.615(2) 0.0970(5) 1.436(2) 0.0272(10) Uani 0.25 1 d . . P D 2
H24' H 0.699806 0.098590 1.464360 0.033 Uiso 0.25 1 calc R U P D 2
C23' C 0.543(3) 0.1016(6) 1.290(3) 0.0214(11) Uani 0.25 1 d . . P D 2
C27' C 0.371(3) 0.0873(6) 1.351(3) 0.0194(11) Uani 0.25 1 d . . P D 2
Cl1 Cl 0.22339(12) 0.06243(3) 1.25837(14) 0.0335(3) Uani 0.75 1 d . . P D 1
Cl2 Cl 0.59608(15) 0.13164(5) 1.19542(19) 0.0408(4) Uani 0.75 1 d . . P D 1
Cl1' Cl 0.2151(4) 0.08178(17) 1.2957(5) 0.0540(12) Uani 0.25 1 d . . P D 2
Cl2' Cl 0.6042(5) 0.1148(2) 1.1587(6) 0.0631(19) Uani 0.25 1 d . . P D 2
C28 C 0.3061(3) 0.14186(7) 0.7073(3) 0.0172(5) Uani 1 1 d . . . . .

loop_
_atom_site_aniso_label
_atom_site_aniso_U_11
_atom_site_aniso_U_22
_atom_site_aniso_U_33
_atom_site_aniso_U_23
_atom_site_aniso_U_13
_atom_site_aniso_U_12
O14' 0.073(2) 0.065(2) 0.0383(16) -0.0104(14) 0.0273(15) -0.0316(17)
Cl6 0.0395(19) 0.0243(11) 0.0359(15) 0.0072(9) -0.0051(14) -0.0169(15)
O11 0.138(7) 0.057(4) 0.0195(19) 0.002(3) 0.020(3) 0.022(4)
O12 0.057(3) 0.026(2) 0.055(3) 0.0142(19) -0.001(2) -0.0115(18)
O13 0.046(6) 0.066(8) 0.048(4) -0.008(5) 0.000(4) 0.035(4)
Cl6' 0.041(2) 0.0315(13) 0.0296(10) 0.0137(8) 0.0104(16) -0.0017(17)
O11' 0.138(7) 0.057(4) 0.0195(19) 0.002(3) 0.020(3) 0.022(4)
O12' 0.057(3) 0.026(2) 0.055(3) 0.0142(19) -0.001(2) -0.0115(18)
O13' 0.039(5) 0.023(4) 0.039(4) 0.001(3) 0.012(4) 0.008(3)
Cl5 0.0284(4) 0.0473(5) 0.0368(5) 0.0094(4) 0.0020(3) 0.0017(4)
O7 0.030(3) 0.013(5) 0.029(4) 0.001(3) -0.002(3) 0.003(3)
O8 0.036(2) 0.065(4) 0.102(10) 0.013(5) -0.001(5) -0.022(3)
O9 0.046(3) 0.067(3) 0.104(5) 0.016(4) 0.016(4) 0.022(2)
O10 0.111(7) 0.118(8) 0.027(3) -0.016(4) 0.004(4) -0.001(6)
O7' 0.028(3) 0.015(5) 0.033(5) 0.000(3) -0.001(3) 0.000(3)
O8' 0.036(2) 0.065(4) 0.102(10) 0.013(5) -0.001(5) -0.022(3)
O9' 0.046(3) 0.067(3) 0.104(5) 0.016(4) 0.016(4) 0.022(2)
O10' 0.074(5) 0.148(9) 0.038(4) 0.027(5) 0.001(4) 0.042(6)
C30 0.0332(12) 0.0220(12) 0.0265(12) -0.0017(10) 0.0178(10) 0.0063(10)
C31 0.0351(12) 0.0251(12) 0.0291(12) -0.0031(10) 0.0187(11) 0.0036(11)
C32 0.0367(13) 0.0251(12) 0.0271(12) -0.0024(10) 0.0197(11) 0.0025(11)
C33 0.0351(14) 0.0225(11) 0.0243(11) -0.0023(9) 0.0195(11) 0.0054(11)
C34 0.0333(13) 0.0191(11) 0.0221(10) -0.0027(9) 0.0191(10) 0.0061(10)
Cl3 0.0339(6) 0.0610(8) 0.0215(5) 0.0029(5) -0.0004(4) -0.0129(6)
Cl4 0.0307(5) 0.0388(6) 0.0180(5) -0.0020(4) 0.0020(4) 0.0003(5)
C29 0.0333(11) 0.0172(10) 0.0236(10) 0.0004(8) 0.0176(9) 0.0060(9)
C30' 0.0332(12) 0.0220(12) 0.0265(12) -0.0017(10) 0.0178(10) 0.0063(10)
C31' 0.0351(12) 0.0251(12) 0.0291(12) -0.0031(10) 0.0187(11) 0.0036(11)
C32' 0.0367(13) 0.0251(12) 0.0271(12) -0.0024(10) 0.0197(11) 0.0025(11)
C33' 0.0351(14) 0.0225(11) 0.0243(11) -0.0023(9) 0.0195(11) 0.0054(11)
C34' 0.0333(13) 0.0191(11) 0.0221(10) -0.0027(9) 0.0191(10) 0.0061(10)
Cl3' 0.032(2) 0.117(5) 0.047(2) 0.017(3) 0.0053(18) 0.006(2)
Cl4' 0.052(3) 0.110(5) 0.029(2) 0.012(3) -0.0068(19) -0.005(3)
Mn1 0.0278(2) 0.00879(18) 0.01278(19) -0.00207(14) 0.00478(16) -0.00108(16)
Mn2 0.0198(2) 0.00828(18) 0.01479(19) -0.00077(14) 0.00570(15) -0.00099(15)
O1 0.0241(10) 0.0121(9) 0.0191(9) -0.0023(7) 0.0044(8) -0.0026(8)
O2 0.0317(11) 0.0139(9) 0.0135(9) -0.0010(7) 0.0043(8) 0.0036(8)
O3 0.0248(10) 0.0117(9) 0.0152(9) -0.0004(7) 0.0027(8) 0.0002(7)
O4 0.0333(11) 0.0117(9) 0.0240(10) 0.0011(8) 0.0130(9) 0.0020(8)
O5 0.0274(10) 0.0122(9) 0.0184(9) 0.0000(7) 0.0114(8) 0.0004(8)
O6 0.0515(15) 0.0157(10) 0.0317(12) 0.0019(9) 0.0188(11) -0.0039(10)
N1 0.0331(14) 0.0225(12) 0.0161(11) -0.0043(9) 0.0067(10) -0.0107(11)
N2 0.0422(15) 0.0098(11) 0.0204(12) -0.0016(9) 0.0156(11) -0.0012(10)
N3 0.0210(12) 0.0160(11) 0.0213(12) 0.0001(9) 0.0077(10) -0.0004(9)
N4 0.0262(12) 0.0102(10) 0.0182(11) -0.0006(8) 0.0084(10) -0.0007(9)
C1 0.0317(17) 0.0382(19) 0.0227(16) -0.0001(14) 0.0019(13) -0.0107(15)
C2 0.037(2) 0.069(3) 0.0228(17) 0.0018(18) -0.0008(15) -0.0226(19)
C3 0.050(2) 0.079(3) 0.0178(16) -0.0133(18) 0.0067(16) -0.042(2)
C4 0.062(3) 0.052(2) 0.0287(18) -0.0246(17) 0.0255(19) -0.039(2)
C5 0.0467(19) 0.0248(16) 0.0213(15) -0.0093(12) 0.0184(14) -0.0205(14)
C6 0.054(2) 0.0151(13) 0.0260(15) -0.0065(11) 0.0253(15) -0.0121(13)
C7 0.079(3) 0.0217(17) 0.045(2) -0.0143(15) 0.041(2) -0.0080(18)
C8 0.094(4) 0.0234(18) 0.059(3) -0.0022(17) 0.054(3) 0.013(2)
C9 0.071(3) 0.0274(18) 0.050(2) 0.0121(16) 0.038(2) 0.0219(18)
C10 0.053(2) 0.0188(15) 0.0270(16) 0.0060(12) 0.0195(15) 0.0117(14)
C11 0.0369(17) 0.0181(14) 0.0281(15) -0.0037(12) 0.0179(14) -0.0083(12)
C12 0.056(2) 0.0262(17) 0.042(2) -0.0148(15) 0.0316(18) -0.0221(16)
C13 0.075(3) 0.0186(16) 0.055(2) -0.0176(16) 0.043(2) -0.0169(17)
C14 0.054(2) 0.0195(15) 0.046(2) -0.0098(14) 0.0337(18) -0.0042(15)
C15 0.0303(16) 0.0154(13) 0.0236(14) -0.0023(11) 0.0126(12) -0.0010(11)
C16 0.0264(15) 0.0176(13) 0.0252(15) -0.0015(11) 0.0098(12) 0.0005(11)
C17 0.0341(18) 0.0336(18) 0.042(2) -0.0103(15) 0.0210(16) -0.0007(14)
C18 0.0345(19) 0.048(2) 0.047(2) -0.0084(18) 0.0258(17) -0.0062(16)
C19 0.0293(17) 0.0375(19) 0.043(2) -0.0003(16) 0.0190(15) -0.0101(14)
C20 0.0256(15) 0.0228(15) 0.0320(16) -0.0007(12) 0.0106(13) -0.0048(12)
C21 0.0190(13) 0.0152(12) 0.0128(12) 0.0019(9) 0.0054(10) -0.0011(10)
C22 0.0219(13) 0.0125(12) 0.0137(12) 0.0003(9) 0.0067(10) 0.0045(10)
C23 0.022(2) 0.024(4) 0.018(2) -0.001(2) 0.0077(15) 0.004(2)
C24 0.029(2) 0.026(3) 0.020(2) -0.008(2) 0.0010(16) 0.008(2)
C25 0.040(5) 0.028(2) 0.010(3) 0.003(2) 0.007(2) 0.007(3)
C26 0.036(4) 0.014(3) 0.013(2) 0.000(2) 0.010(3) -0.002(2)
C27 0.0309(16) 0.010(3) 0.019(3) 0.000(2) 0.0119(17) 0.004(3)
C26' 0.036(4) 0.014(3) 0.013(2) 0.000(2) 0.010(3) -0.002(2)
C25' 0.040(5) 0.028(2) 0.010(3) 0.003(2) 0.007(2) 0.007(3)
C24' 0.029(2) 0.026(3) 0.020(2) -0.008(2) 0.0010(16) 0.008(2)
C23' 0.022(2) 0.024(4) 0.018(2) -0.001(2) 0.0077(15) 0.004(2)
C27' 0.0309(16) 0.010(3) 0.019(3) 0.000(2) 0.0119(17) 0.004(3)
Cl1 0.0409(7) 0.0320(6) 0.0307(6) 0.0009(5) 0.0166(5) -0.0159(5)
Cl2 0.0254(6) 0.0655(11) 0.0330(8) 0.0071(7) 0.0126(6) -0.0125(7)
Cl1' 0.039(2) 0.089(4) 0.040(2) 0.013(2) 0.0198(18) -0.020(2)
Cl2' 0.025(2) 0.134(6) 0.032(3) 0.028(3) 0.0129(18) -0.004(3)
C28 0.0226(13) 0.0134(12) 0.0134(12) 0.0010(10) 0.0039(10) 0.0011(10)

loop_
_atom_type_symbol
_atom_type_description
_atom_type_scat_dispersion_real
_atom_type_scat_dispersion_imag
_atom_type_scat_source
C C 0.0033 0.0016 'International Tables Vol C Tables 4.2.6.8 and 6.1.1.4'
Cl Cl 0.1484 0.1585 'International Tables Vol C Tables 4.2.6.8 and 6.1.1.4'
Mn Mn 0.3368 0.7283 'International Tables Vol C Tables 4.2.6.8 and 6.1.1.4'
N N 0.0061 0.0033 'International Tables Vol C Tables 4.2.6.8 and 6.1.1.4'
O O 0.0106 0.0060 'International Tables Vol C Tables 4.2.6.8 and 6.1.1.4'
H H 0.0000 0.0000 'International Tables Vol C Tables 4.2.6.8 and 6.1.1.4'

loop_
_geom_angle_atom_site_label_1
_geom_angle_atom_site_label_2
_geom_angle_atom_site_label_3
_geom_angle
O14' Cl6 O13 106.4(7)
O14' Cl6 O11 108.5(5)
O13 Cl6 O11 108.1(8)
O14' Cl6 O12 114.0(4)
O13 Cl6 O12 117.9(7)
O11 Cl6 O12 101.3(5)
O11' Cl6' O12' 113.3(6)
O11' Cl6' O13' 112.6(7)
O12' Cl6' O13' 109.6(5)
O11' Cl6' O14' 107.6(5)
O12' Cl6' O14' 103.8(4)
O13' Cl6' O14' 109.5(6)
O8' Cl5 O10' 117.2(9)
O9 Cl5 O7 113.1(5)
O8' Cl5 O7' 110.8(9)
O10' Cl5 O7' 112.3(7)
O9 Cl5 O8 111.7(10)
O7 Cl5 O8 107.3(9)
O9 Cl5 O10 110.6(5)
O7 Cl5 O10 108.2(6)
O8 Cl5 O10 105.6(8)
O8' Cl5 O9' 107.4(9)
O10' Cl5 O9' 103.9(5)
O7' Cl5 O9' 103.9(5)
Cl5 O7 Mn2 133.2(9)
Cl5 O7' Mn2 134.8(10)
C31 C30 C29 122.0(4)
C31 C30 Cl3 118.1(4)
C29 C30 Cl3 119.8(3)
C32 C31 C30 118.5(4)
C32 C31 H31 120.7
C30 C31 H31 120.7
C33 C32 C31 121.6(4)
C33 C32 H32 119.2
C31 C32 H32 119.2
C32 C33 C34 118.6(4)
C32 C33 H33 120.7
C34 C33 H33 120.7
C29 C34 C33 123.5(4)
C29 C34 Cl4 115.5(3)
C33 C34 Cl4 121.0(3)
C30' C29 C34' 120.0
C34 C29 C30 115.6(3)
C34 C29 C28 124.1(3)
C30' C29 C28 127.0(3)
C34' C29 C28 112.7(3)
C30 C29 C28 120.3(3)
C31' C30' C29 120.0
C31' C30' Cl3' 127.2(3)
C29 C30' Cl3' 111.4(4)
C30' C31' C32' 120.0
C30' C31' H31' 120.0
C32' C31' H31' 120.0
C33' C32' C31' 120.0
C33' C32' H32' 120.0
C31' C32' H32' 120.0
C34' C33' C32' 120.0
C34' C33' H33' 120.0
C32' C33' H33' 120.0
C33' C34' C29 120.0
C33' C34' Cl4' 113.6(4)
C29 C34' Cl4' 126.1(4)
O1 Mn1 O2 98.73(9)
O1 Mn1 N1 91.25(10)
O2 Mn1 N1 168.99(10)
O1 Mn1 N2 170.15(10)
O2 Mn1 N2 91.12(10)
N1 Mn1 N2 78.91(11)
O1 Mn1 O4 95.14(9)
O2 Mn1 O4 91.63(9)
N1 Mn1 O4 92.09(9)
N2 Mn1 O4 84.73(9)
O1 Mn1 O6 95.51(9)
O2 Mn1 O6 88.43(9)
N1 Mn1 O6 85.99(10)
N2 Mn1 O6 84.49(10)
O4 Mn1 O6 169.21(9)
O1 Mn1 Mn2 27.78(6)
O2 Mn1 Mn2 80.64(6)
N1 Mn1 Mn2 110.35(8)
N2 Mn1 Mn2 157.58(8)
O4 Mn1 Mn2 74.78(5)
O6 Mn1 Mn2 115.83(7)
O1 Mn2 O5 99.36(9)
O1 Mn2 N3 92.18(10)
O5 Mn2 N3 165.44(9)
O1 Mn2 N4 170.56(10)
O5 Mn2 N4 90.08(9)
N3 Mn2 N4 78.43(10)
O1 Mn2 O3 92.91(8)
O5 Mn2 O3 91.40(8)
N3 Mn2 O3 96.87(9)
N4 Mn2 O3 87.28(9)
O1 Mn2 O7' 94.5(3)
O5 Mn2 O7' 77.4(4)
N3 Mn2 O7' 93.0(3)
N4 Mn2 O7' 87.1(3)
O3 Mn2 O7' 167.4(4)
O1 Mn2 O7 102.4(3)
O5 Mn2 O7 83.1(4)
N3 Mn2 O7 85.8(4)
N4 Mn2 O7 78.2(2)
O3 Mn2 O7 164.4(3)
O1 Mn2 Mn1 27.82(7)
O5 Mn2 Mn1 79.81(6)
N3 Mn2 Mn1 113.98(7)
N4 Mn2 Mn1 158.18(7)
O3 Mn2 Mn1 73.82(5)
O7' Mn2 Mn1 109.1(2)
O7 Mn2 Mn1 119.1(2)
Mn2 O1 Mn1 124.40(12)
C21 O2 Mn1 127.79(18)
C21 O3 Mn2 129.79(18)
C28 O4 Mn1 127.79(19)
C28 O5 Mn2 130.10(18)
Mn1 O6 H6A 116(2)
Mn1 O6 H6B 120(2)
H6A O6 H6B 106.5(14)
C1 N1 C5 120.7(3)
C1 N1 Mn1 123.7(2)
C5 N1 Mn1 115.5(2)
C10 N2 C6 119.7(3)
C10 N2 Mn1 124.9(2)
C6 N2 Mn1 115.4(2)
C20 N3 C16 119.3(3)
C20 N3 Mn2 124.4(2)
C16 N3 Mn2 116.30(19)
C11 N4 C15 119.3(2)
C11 N4 Mn2 125.1(2)
C15 N4 Mn2 115.55(19)
N1 C1 C2 121.1(4)
N1 C1 H1 119.4
C2 C1 H1 119.4
C3 C2 C1 119.1(4)
C3 C2 H2 120.5
C1 C2 H2 120.5
C2 C3 C4 120.0(3)
C2 C3 H3 120.0
C4 C3 H3 120.0
C3 C4 C5 119.0(4)
C3 C4 H4 120.5
C5 C4 H4 120.5
N1 C5 C4 120.1(4)
N1 C5 C6 115.2(3)
C4 C5 C6 124.6(3)
N2 C6 C7 120.9(4)
N2 C6 C5 114.6(3)
C7 C6 C5 124.4(3)
C8 C7 C6 119.5(4)
C8 C7 H7 120.3
C6 C7 H7 120.3
C7 C8 C9 119.8(3)
C7 C8 H8 120.1
C9 C8 H8 120.1
C8 C9 C10 118.7(4)
C8 C9 H9 120.7
C10 C9 H9 120.7
N2 C10 C9 121.5(4)
N2 C10 H10 119.3
C9 C10 H10 119.3
N4 C11 C12 121.5(3)
N4 C11 H11 119.2
C12 C11 H11 119.2
C11 C12 C13 119.4(3)
C11 C12 H12 120.3
C13 C12 H12 120.3
C14 C13 C12 119.1(3)
C14 C13 H13 120.4
C12 C13 H13 120.4
C13 C14 C15 118.8(3)
C13 C14 H14 120.6
C15 C14 H14 120.6
N4 C15 C14 121.7(3)
N4 C15 C16 114.8(3)
C14 C15 C16 123.4(3)
N3 C16 C17 121.4(3)
N3 C16 C15 114.1(3)
C17 C16 C15 124.5(3)
C18 C17 C16 119.5(3)
C18 C17 H17 120.2
C16 C17 H17 120.2
C17 C18 C19 119.2(3)
C17 C18 H18 120.4
C19 C18 H18 120.4
C18 C19 C20 118.9(3)
C18 C19 H19 120.6
C20 C19 H19 120.6
N3 C20 C19 121.7(3)
N3 C20 H20 119.1
C19 C20 H20 119.1
O3 C21 O2 126.9(2)
O3 C21 C22 116.1(2)
O2 C21 C22 117.0(2)
C23 C22 C27 117.3(5)
C23' C22 C27' 116.4(18)
C23 C22 C21 122.6(4)
C23' C22 C21 121.0(12)
C27 C22 C21 119.6(4)
C27' C22 C21 122.3(14)
C22 C23 C24 122.3(6)
C22 C23 Cl2 118.3(5)
C24 C23 Cl2 119.5(6)
C23 C24 C25 118.2(7)
C23 C24 H24 120.9
C25 C24 H24 120.9
C26 C25 C24 120.3(9)
C26 C25 H25 119.9
C24 C25 H25 119.9
C27 C26 C25 118.9(7)
C27 C26 H26 120.5
C25 C26 H26 120.5
C26 C27 C22 122.9(7)
C26 C27 Cl1 118.3(6)
C22 C27 Cl1 118.6(6)
C25' C26' C27' 120(3)
C25' C26' H26' 120.2
C27' C26' H26' 120.2
C24' C25' C26' 124(4)
C24' C25' H25' 118.2
C26' C25' H25' 118.2
C25' C24' C23' 122(3)
C25' C24' H24' 119.0
C23' C24' H24' 119.0
C24' C23' C22 120(2)
C24' C23' Cl2' 122(2)
C22 C23' Cl2' 117.5(18)
C22 C27' C26' 117(3)
C22 C27' Cl1' 117(2)
C26' C27' Cl1' 125(2)
O4 C28 O5 127.0(3)
O4 C28 C29 118.0(2)
O5 C28 C29 115.0(2)

loop_
_geom_bond_atom_site_label_1
_geom_bond_atom_site_label_2
_geom_bond_distance
O14' Cl6 1.305(5)
O14' Cl6' 1.654(5)
Cl6 O13 1.342(9)
Cl6 O11 1.467(8)
Cl6 O12 1.472(7)
Cl6' O11' 1.371(8)
Cl6' O12' 1.404(7)
Cl6' O13' 1.468(9)
Cl5 O9 1.391(6)
Cl5 O8' 1.412(7)
Cl5 O10' 1.418(6)
Cl5 O7 1.419(11)
Cl5 O7' 1.426(11)
Cl5 O8 1.443(7)
Cl5 O10 1.473(6)
Cl5 O9' 1.518(6)
O7 Mn2 2.325(12)
O7' Mn2 2.297(13)
C30 C31 1.394(6)
C30 C29 1.425(6)
C30 Cl3 1.730(4)
C31 C32 1.376(6)
C31 H31 0.9300
C32 C33 1.374(7)
C32 H32 0.9300
C33 C34 1.389(6)
C33 H33 0.9300
C34 C29 1.377(5)
C34 Cl4 1.739(5)
C29 C30' 1.3900
C29 C34' 1.3900
C29 C28 1.511(4)
C30' C31' 1.3900
C30' Cl3' 1.650(7)
C31' C32' 1.3900
C31' H31' 0.9300
C32' C33' 1.3900
C32' H32' 0.9300
C33' C34' 1.3900
C33' H33' 0.9300
C34' Cl4' 1.792(7)
Mn1 O1 1.785(2)
Mn1 O2 1.972(2)
Mn1 N1 2.052(2)
Mn1 N2 2.058(3)
Mn1 O4 2.166(2)
Mn1 O6 2.237(2)
Mn1 Mn2 3.1558(8)
Mn2 O1 1.783(2)
Mn2 O5 1.964(2)
Mn2 N3 2.048(2)
Mn2 N4 2.053(2)
Mn2 O3 2.130(2)
O2 C21 1.267(3)
O3 C21 1.242(3)
O4 C28 1.237(3)
O5 C28 1.273(3)
O6 H6A 0.908(9)
O6 H6B 0.903(9)
N1 C1 1.339(5)
N1 C5 1.351(4)
N2 C10 1.336(5)
N2 C6 1.360(4)
N3 C20 1.334(4)
N3 C16 1.354(4)
N4 C11 1.336(4)
N4 C15 1.354(4)
C1 C2 1.388(5)
C1 H1 0.9300
C2 C3 1.371(7)
C2 H2 0.9300
C3 C4 1.382(7)
C3 H3 0.9300
C4 C5 1.399(5)
C4 H4 0.9300
C5 C6 1.468(5)
C6 C7 1.378(5)
C7 C8 1.370(7)
C7 H7 0.9300
C8 C9 1.381(6)
C8 H8 0.9300
C9 C10 1.390(5)
C9 H9 0.9300
C10 H10 0.9300
C11 C12 1.378(4)
C11 H11 0.9300
C12 C13 1.389(5)
C12 H12 0.9300
C13 C14 1.375(5)
C13 H13 0.9300
C14 C15 1.384(4)
C14 H14 0.9300
C15 C16 1.472(4)
C16 C17 1.373(4)
C17 C18 1.373(5)
C17 H17 0.9300
C18 C19 1.381(5)
C18 H18 0.9300
C19 C20 1.384(5)
C19 H19 0.9300
C20 H20 0.9300
C21 C22 1.502(4)
C22 C23 1.385(8)
C22 C23' 1.39(3)
C22 C27 1.391(9)
C22 C27' 1.40(3)
C23 C24 1.387(9)
C23 Cl2 1.725(8)
C24 C25 1.423(10)
C24 H24 0.9300
C25 C26 1.383(12)
C25 H25 0.9300
C26 C27 1.373(11)
C26 H26 0.9300
C27 Cl1 1.742(9)
C26' C25' 1.28(4)
C26' C27' 1.46(4)
C26' H26' 0.9300
C25' C24' 1.23(4)
C25' H25' 0.9300
C24' C23' 1.38(3)
C24' H24' 0.9300
C23' Cl2' 1.75(3)
C27' Cl1' 1.72(3)
